data_8101591
loop_
_publ_author_name
'Poje, Nevenka'
'Poje, Mirko'
'Vickovi\'c, Ivan'

_publ_section_title
;
Crystal structure of (S)-1-oxa-3,6,8-triaza-3,6,8-trimethylspiro-
[4.4]nonane-2,4,7,9-tetraone, C~8~H~9~N~3~O~5~
;
_journal_issue 4
_journal_name_full 'Zeitschrift f\"ur Kristallographie - New Crystal Structures'
_journal_page_first 533
_journal_page_last 534
_journal_volume 214
_journal_year 1999
_chemical_formula_analytical 'C8 H9 N3 O5'
_chemical_formula_sum 'C8 H9 N3 O5'
_chemical_formula_weight 227.18
_chemical_melting_point 529.5(5)
_chemical_name_common (S)-3,6,8-trimethylcaffolide
_space_group_IT_number 170
_symmetry_cell_setting hexagonal
_symmetry_Int_Tables_number 170
_symmetry_space_group_name_Hall 'P 65'
_symmetry_space_group_name_H-M 'P 65'
_cell_angle_alpha 90.00
_cell_angle_beta 90.00
_cell_angle_gamma 120.00
_cell_formula_units_Z 6
_cell_length_a 9.429(2)
_cell_length_b 9.429(2)
_cell_length_c 19.234(4)
_cell_measurement_temperature 293(2)
_cell_volume 1480.9(5)
_diffrn_ambient_temperature 293(2)
_exptl_crystal_density_diffrn 1.528
_exptl_crystal_density_meas 1.53
_refine_diff_density_rms 0.035
_refine_ls_R_factor_obs 0.0356
_cod_depositor_comments
;
The following automatic conversions were performed:

'_chemical_melting_point' value '529-530 K' was changed to '529.5(5)'
- the average value was taken and precision was estimated.

Automatic conversion script
Id: cif_fix_values 1646 2011-03-28 12:23:43Z adriana 
;
_cod_database_code 8101591

loop_
_symmetry_equiv_pos_as_xyz
'x, y, z'
'-x, -y, z+1/2'
'-y, x-y, z+2/3'
'-x+y, -x, z+1/3'
'x-y, x, z+5/6'
'y, -x+y, z+1/6'

loop_
_atom_site_aniso_label
_atom_site_aniso_U_11
_atom_site_aniso_U_22
_atom_site_aniso_U_33
_atom_site_aniso_U_23
_atom_site_aniso_U_13
_atom_site_aniso_U_12
O1 0.040(2) 0.047(2) 0.056(2) 0.0082(14) -0.0003(14) 0.0253(15)
O2 0.048(2) 0.077(2) 0.085(2) -0.014(2) -0.018(2) 0.038(2)
O4 0.060(2) 0.061(2) 0.055(2) 0.011(2) -0.002(2) 0.027(2)
O7 0.038(2) 0.046(2) 0.071(2) -0.0105(15) -0.008(2) 0.011(2)
O9 0.044(2) 0.046(2) 0.083(2) -0.024(2) -0.004(2) 0.0194(14)
N3 0.031(2) 0.033(2) 0.055(2) -0.004(2) 0.004(2) 0.014(2)
N6 0.037(2) 0.032(2) 0.058(2) -0.008(2) 0.004(2) 0.014(2)
N8 0.030(2) 0.038(2) 0.048(2) -0.0018(15) 0.0014(14) 0.018(2)
C2 0.029(2) 0.043(2) 0.070(3) -0.009(2) -0.002(2) 0.023(2)
C3 0.042(2) 0.044(3) 0.092(3) -0.001(2) 0.024(3) 0.013(2)
C4 0.033(2) 0.035(2) 0.053(2) 0.000(2) 0.004(2) 0.015(2)
C5 0.034(2) 0.031(2) 0.046(2) 0.000(2) 0.002(2) 0.015(2)
C6 0.057(3) 0.042(2) 0.089(3) -0.019(2) 0.006(3) 0.028(2)
C7 0.033(2) 0.032(2) 0.045(2) 0.000(2) -0.003(2) 0.013(2)
C8 0.039(2) 0.067(3) 0.077(3) -0.010(3) 0.010(2) 0.028(2)
C9 0.033(2) 0.033(2) 0.048(2) -0.006(2) -0.007(2) 0.015(2)

loop_
_atom_site_label
_atom_site_type_symbol
_atom_site_fract_x
_atom_site_fract_y
_atom_site_fract_z
_atom_site_U_iso_or_equiv
_atom_site_thermal_displace_type
_atom_site_occupancy
_atom_site_calc_flag
_atom_site_refinement_flags
_atom_site_disorder_group
O1 O 0.4925(3) 0.4159(3) 0.4199(2) 0.0462(7) Uani 1 d . .
O2 O 0.7618(4) 0.5495(4) 0.4431(2) 0.0668(10) Uani 1 d . .
O4 O 0.4744(4) 0.5744(4) 0.2588(2) 0.0605(9) Uani 1 d . .
O7 O -0.0151(3) 0.1273(4) 0.3428(3) 0.0561(8) Uani 1 d . .
O9 O 0.3461(4) 0.6248(3) 0.4321(3) 0.0593(8) Uani 1 d . .
N3 N 0.6590(4) 0.5998(4) 0.3431(3) 0.0406(8) Uani 1 d . .
N6 N 0.2652(4) 0.2724(4) 0.3438(2) 0.0439(8) Uani 1 d . .
N8 N 0.1294(4) 0.3810(4) 0.3950(2) 0.0380(8) Uani 1 d . .
C2 C 0.6511(5) 0.5259(5) 0.4048(3) 0.0455(11) Uani 1 d . .
C3 C 0.8131(5) 0.7165(6) 0.3108(3) 0.0631(13) Uani 1 d . .
H3A H 0.8908 0.8128 0.3472 0.121 Uiso 1 d . .
H3B H 0.7888 0.7737 0.2657 0.121 Uiso 1 d . .
H3C H 0.8772 0.6543 0.2927 0.121 Uiso 1 d . .
C4 C 0.5081(5) 0.5415(5) 0.3140(3) 0.0410(9) Uani 1 d . .
C5 C 0.3891(4) 0.4260(4) 0.3681(1) 0.0372(9) Uani 1 d . .
C6 C 0.2983(5) 0.1598(5) 0.3034(3) 0.0615(13) Uani 1 d . .
H6A H 0.3694 0.2202 0.2564 0.127 Uiso 1 d . .
H6B H 0.1838 0.0527 0.2878 0.127 Uiso 1 d . .
H6C H 0.3692 0.1207 0.3349 0.127 Uiso 1 d . .
C7 C 0.1128(5) 0.2445(5) 0.3581(3) 0.0383(9) Uani 1 d . .
C8 C -0.0076(5) 0.3933(6) 0.4219(3) 0.0602(13) Uani 1 d . .
H8A H -0.1163 0.3035 0.3934 0.125 Uiso 1 d . .
H8B H 0.0108 0.5178 0.4100 0.125 Uiso 1 d . .
H8C H -0.0231 0.3736 0.4768 0.125 Uiso 1 d . .
C9 C 0.2889(5) 0.4953(5) 0.4027(2) 0.0386(9) Uani 1 d . .

loop_
_geom_bond_atom_site_label_1
_geom_bond_atom_site_label_2
_geom_bond_distance
_geom_bond_site_symmetry_2
_geom_bond_publ_flag
O1 C2 1.358(5) . yes
O1 C5 1.429(4) . yes
O2 C2 1.203(4) . yes
O4 C4 1.192(5) . yes
O7 C7 1.196(4) . yes
O9 C9 1.201(4) . yes
N3 C2 1.361(5) . yes
N3 C4 1.363(5) . yes
N3 C3 1.453(5) . yes
N6 C7 1.353(5) . yes
N6 C5 1.410(4) . yes
N6 C6 1.470(5) . yes
N8 C9 1.350(5) . yes
N8 C7 1.408(5) . yes
N8 C8 1.449(5) . yes
C4 C5 1.518(5) . yes
C5 C9 1.543(5) . yes
C3 H3A 1.088(7) . no
C3 H3B 1.101(9) . no
C3 H3C 1.087(9) . no
C6 H6A 1.104(6) . no
C6 H6B 1.085(7) . no
C6 H6C 1.090(9) . no
C8 H8A 1.096(4) . no
C8 H8B 1.116(9) . no
C8 H8C 1.073(6) . no

loop_
_cod_related_entry_id
_cod_related_entry_database
_cod_related_entry_code
1 ChemSpider 21183522
